data_7719919
loop_
_publ_author_name
'Iio, Kosuke'
'Ishii, Syunya'
'Yamaguchi, Junya'
'Yamaguchi, Mayu'
'Yamashita, Haruka'
'Irie, Akira'
'Hatasawa, Haruna'
'Morita, Masashi'
'Kondo, Atsushi'
'Kitamura, Naoto'
'Saito, Morihiro'
'Maeda, Kazuyuki'

_publ_section_title
;
 Isomorphous metal 1,3,5-benzenetriphosphonates MBP-1 with variable
 compositions: preparation, crystal structure, and electrochemical
 properties.
;
_journal_name_full 'Dalton transactions (Cambridge, England : 2003)'
_journal_paper_doi 10.1039/d5dt00773a
_journal_year 2025
_chemical_formula_moiety 'C2 H O3 P Zn0.61'
_chemical_formula_sum 'C2 H O3 P Zn0.61'
_chemical_formula_weight 143.62
_chemical_name_common ZnBP-1
_space_group_crystal_system hexagonal
_space_group_IT_number 176
_space_group_name_Hall '-P 6c'
_space_group_name_H-M_alt 'P 63/m'
_audit_update_record
;
2025-05-20 deposited with the CCDC.	2025-11-17 downloaded from the CCDC.
;
_cell_angle_alpha 90
_cell_angle_beta 90
_cell_angle_gamma 120
_cell_formula_units_Z 6
_cell_length_a 8.85701(6)
_cell_length_b 8.85701(6)
_cell_length_c 7.55059(4)
_cell_measurement_temperature 300
_cell_volume 512.963(6)
_computing_cell_refinement 'RIETAN-FP (Izumi and Momma, 2007)'
_computing_molecular_graphics 'VESTA3 (Momma and Izumi, 2011)'
_computing_structure_refinement 'RIETAN-FP (Izumi and Momma, 2007)'
_computing_structure_solution 'EXPO-2014 (Altomare et al., 2013)'
_diffrn_ambient_temperature 300
_diffrn_detector 'MYTHEN detector'
_diffrn_measurement_device_type Debye-Scherrer
_diffrn_radiation_type synchrotron
_diffrn_radiation_wavelength 0.79960
_diffrn_source Synchrotron
_diffrn_source_type 'SPring-8, BL02B2'
_exptl_crystal_density_diffrn 2.8053
_exptl_crystal_density_method 'not measured'
_exptl_crystal_F_000 425.90
_pd_calc_method 'Rietveld Refinement'
_pd_char_colour colorless
_pd_instr_location
;
SPring-8, Sayo-cho, Sayo-gun, Hyogo 679-5198, Japan
;
_pd_meas_2theta_range_inc 0.0060
_pd_meas_2theta_range_max 78.2100
_pd_meas_2theta_range_min 2.1000
_pd_meas_number_of_points 12686
_pd_meas_scan_method fixed
_pd_proc_2theta_range_inc 0.0060
_pd_proc_2theta_range_max 77.0040
_pd_proc_2theta_range_min 4.5060
_pd_proc_ls_background_function 'Legendre polynomials'
_pd_proc_ls_profile_function 'split pseudo-Voigt function'
_pd_proc_ls_prof_R_factor 0.02227
_pd_proc_ls_prof_wR_expected 0.01442
_pd_proc_ls_prof_wR_factor 0.02988
_pd_proc_wavelength 0.79960
_pd_spec_mounting 'glass capillary'
_pd_spec_mount_mode transmission
_pd_spec_shape cylinder
_refine_diff_density_max 0.0
_refine_diff_density_min 0.0
_refine_ls_extinction_method none
_refine_ls_goodness_of_fit_all 2.0726
_refine_ls_matrix_type full
_refine_ls_number_constraints 1
_refine_ls_number_parameters 48
_refine_ls_number_restraints 0
_refine_ls_R_factor_all 0.03651
_refine_ls_R_Fsqd_factor 0.03651
_refine_ls_R_I_factor 0.05609
_refine_ls_shift/su_max 0.0
_refine_ls_weighting_details 1/<i>y</i>~i~
_refine_ls_weighting_scheme sigma
_cod_data_source_file d5dt00773a2.cif
_cod_data_source_block ZnBP-1
_cod_original_cell_volume 512.962(6)
_cod_database_code 7719919

loop_
_space_group_symop_id
_space_group_symop_operation_xyz
1 x,y,z
2 -y,x-y,z
3 -x+y,-x,z
4 -x,-y,z+1/2
5 y,-x+y,z+1/2
6 x-y,x,z+1/2
7 -x,-y,-z
8 y,-x+y,-z
9 x-y,x,-z
10 x,y,-z+1/2
11 -y,x-y,-z+1/2
12 -x+y,-x,-z+1/2

loop_
_atom_site_label
_atom_site_fract_x
_atom_site_fract_y
_atom_site_fract_z
_atom_site_occupancy
_atom_site_symmetry_multiplicity
_atom_site_Wyckoff_symbol
_atom_site_adp_type
_atom_site_U_iso_or_equiv
_atom_site_type_symbol
Zn1 0.3333 0.6667 0.54975(8) 0.909(2) 4 f Uiso 0.0148(2) Zn
P1 0.0328(2) 0.3753(1) 0.25 1 6 h Uiso 0.0130(4) P
O1 0.1272(2) 0.4741(2) 0.0835(2) 1 12 i Uiso 0.0282(7) O
O2 0.8457(3) 0.3459(4) 0.25 1 6 h Uiso 0.0166(8) O
C1 0.0158(7) 0.1639(6) 0.25 1 6 h Uiso 0.0048(7) C
C2 0.8498(6) 0.0142(7) 0.25 1 6 h Uiso 0.0048(7) C
H1 0.737(3) 0.029(4) 0.25 1 6 h Uiso 0.01267 H

loop_
_atom_type_symbol
_atom_type_description
_atom_type_scat_dispersion_real
_atom_type_scat_dispersion_imag
_atom_type_scat_source
Zn Zn 0.1248 1.7610 'International Tables for Crystallography, Vol. C'
P P 0.1127 0.1202 'International Tables for Crystallography, Vol. C'
O O 0.0113 0.0079 'International Tables for Crystallography, Vol. C'
C C 0.0033 0.0021 'International Tables for Crystallography, Vol. C'
H H -0.0006 0.0000 'International Tables for Crystallography, Vol. C'

loop_
_geom_angle_atom_site_label_1
_geom_angle_atom_site_label_2
_geom_angle_atom_site_label_3
_geom_angle
_geom_angle_site_symmetry_1
_geom_angle_site_symmetry_2
_geom_angle_site_symmetry_3
_geom_angle_publ_flag
O1 Zn1 O1 97.69(6) 10_555 . 11_665 ?
O1 Zn1 O2 96.04(8) 10_555 . 8_566 ?
O1 Zn1 O2 88.55(9) 10_555 . 7_666 ?
O1 Zn1 O2 164.05(7) 10_555 . 9_556 ?
O2 Zn1 O2 76.16(7) 9_556 . 8_566 ?
O1 P1 O1 111.5(1) 1_555 . 10_555 ?
O1 P1 O2 109.4(1) 1_555 . 1_455 ?
O1 P1 C1 109.5(1) 1_555 . 1_555 ?
O2 P1 C1 107.4(2) 1_455 . 1_555 ?
P1 O1 Zn1 153.6(1) 1_555 . 10_555 ?
P1 O2 Zn1 135.20(5) 1_655 . 4_664 ?
Zn1 O2 Zn1 89.18(9) 7_666 . 4_664 ?
C2 C1 C2 120.9(5) 3_665 . 1_455 ?
C2 C1 P1 120.1(4) 3_665 . 1_555 ?
C2 C1 P1 119.0(4) 1_455 . 1_555 ?
C1 C2 C1 119.1(5) 2_655 . 1_655 ?
C1 C2 H1 119.0(17) 1_655 . 1_555 ?
C1 C2 H1 121.7(16) 2_655 . 1_555 ?

loop_
_geom_bond_atom_site_label_1
_geom_bond_atom_site_label_2
_geom_bond_distance
_geom_bond_site_symmetry_1
_geom_bond_site_symmetry_2
_geom_bond_publ_flag
Zn1 O1 2.035(2) . 10_555 ?
Zn1 O2 2.154(2) . 9_556 ?
P1 O1 1.522(2) . 1_555 ?
P1 O2 1.543(2) . 1_455 ?
P1 C1 1.802(4) . 1_555 ?
C1 C2 1.382(5) . 3_665 ?
C1 C2 1.403(5) . 1_455 ?
C2 H1 1.07(4) . 1_555 ?
